data_9014340
loop_
_publ_author_name
'Skala, R.'
'Ondrus, P.'
'Veselovsky, F.'
'Cisarova, I.'
'Hlousek, J.'

_publ_section_title
;
 Agricolaite, a new mineral of uranium from Jachymov, Czech Republic
;
_journal_name_full 'Mineralogy and Petrology'
_journal_page_first 169
_journal_page_last 175
_journal_paper_doi 10.1007/s00710-011-0174-6
_journal_volume 103
_journal_year 2011
_chemical_compound_source 'Jachymov, Czech Republic'
_chemical_formula_sum 'C3 K4 O11 U'
_chemical_name_mineral Agricolaite
_space_group_IT_number 15
_symmetry_space_group_name_Hall '-C 2yc'
_symmetry_space_group_name_H-M 'C 1 2/c 1'
_cell_angle_alpha 90
_cell_angle_beta 95.108
_cell_angle_gamma 90
_cell_length_a 10.2380
_cell_length_b 9.1930
_cell_length_c 12.2110
_cell_formula_units_Z 4
_cell_volume 1144.710
_database_code_amcsd 0018661
_exptl_crystal_density_diffrn 3.519
_cod_original_formula_sum 'U K4 C3 O11'
_cod_database_code 9014340

loop_
_space_group_symop_operation_xyz
x,y,z
1/2+x,1/2+y,z
x,-y,1/2+z
1/2+x,1/2-y,1/2+z
-x,y,1/2-z
1/2-x,1/2+y,1/2-z
-x,-y,-z
1/2-x,1/2-y,-z

loop_
_atom_site_aniso_label
_atom_site_aniso_U_11
_atom_site_aniso_U_22
_atom_site_aniso_U_33
_atom_site_aniso_U_12
_atom_site_aniso_U_13
_atom_site_aniso_U_23
U1 0.01226 0.01019 0.01178 0.00000 0.00210 0.00000
K1 0.01880 0.02220 0.02170 0.00480 0.00180 -0.00130
K2 0.01990 0.02190 0.02000 -0.00340 0.00360 -0.00320
C1 0.01500 0.01650 0.01350 0.00020 0.00170 -0.00210
C2 0.01900 0.01000 0.02200 0.00000 0.00450 0.00000
O1 0.03120 0.01370 0.01980 0.00110 0.01130 0.00110
O2 0.02080 0.01220 0.01730 0.00150 0.00520 0.00180
O3 0.02460 0.01470 0.01830 -0.00100 0.00870 0.00090
O4 0.03500 0.01090 0.02700 0.00000 0.01200 0.00000
O5 0.03100 0.02180 0.02650 0.00800 0.01420 0.00000
O6 0.01720 0.02300 0.01950 -0.00110 0.00040 0.00160

loop_
_atom_site_label
_atom_site_fract_x
_atom_site_fract_y
_atom_site_fract_z
_atom_site_U_iso_or_equiv
U1 0.50000 0.69451 0.25000 0.01135
K1 0.68394 0.34580 0.34698 0.02091
K2 0.60216 0.81946 0.54382 0.02047
C1 0.62780 0.53820 0.08600 0.01500
C2 0.50000 0.00720 0.25000 0.01710
O1 0.54230 0.92960 0.17060 0.02100
O2 0.60420 0.67800 0.07830 0.01660
O3 0.56480 0.47330 0.16110 0.01880
O4 0.50000 0.14310 0.25000 0.02350
O5 0.70160 0.47330 0.02790 0.02580
O6 0.66190 0.69660 0.32050 0.02000

loop_
_cod_related_entry_id
_cod_related_entry_database
_cod_related_entry_code
1 AMCSD 0018661
